data_2226111
loop_
_publ_author_name
'Khan, F. Nawaz'
'Manivel, P.'
'Roopan, S. Mohana'
'Hathwar, Venkatesha R.'
'Akkurt, Mehmet'

_publ_section_title
;
 3-<i>tert</i>-Butyl-1<i>H</i>-isochromene-1-thione
;
_journal_coeditor_code FJ2306
_journal_issue 6
_journal_name_full 'Acta Crystallographica Section E'
_journal_page_first o1470
_journal_paper_doi 10.1107/S1600536810019422
_journal_volume 66
_journal_year 2010
_chemical_formula_iupac 'C13 H14 O S'
_chemical_formula_moiety 'C13 H14 O S'
_chemical_formula_sum 'C13 H14 O S'
_chemical_formula_weight 218.31
_chemical_name_systematic
;
3-<i>tert</i>-Butyl-1<i>H</i>-isochromene-1-thione
;
_space_group_IT_number 148
_symmetry_cell_setting trigonal
_symmetry_space_group_name_Hall '-R 3'
_symmetry_space_group_name_H-M 'R -3 :H'
_atom_sites_solution_hydrogens geom
_atom_sites_solution_primary direct
_atom_sites_solution_secondary difmap
_cell_angle_alpha 90
_cell_angle_beta 90
_cell_angle_gamma 120
_cell_formula_units_Z 36
_cell_length_a 43.2799(16)
_cell_length_b 43.2799(16)
_cell_length_c 6.9025(5)
_cell_measurement_reflns_used 856
_cell_measurement_temperature 293(2)
_cell_measurement_theta_max 24.68
_cell_measurement_theta_min 1.85
_cell_volume 11197.2(10)
_computing_cell_refinement 'SAINT (Bruker, 2004)'
_computing_data_collection 'SMART (Bruker, 2004)'
_computing_data_reduction 'SAINT (Bruker, 2004)'
_computing_molecular_graphics 'ORTEP-3 for Windows (Farrugia, 1997)'
_computing_publication_material 'WinGX (Farrugia, 1999) and PLATON (Spek, 2009)'
_computing_structure_refinement 'SHELXL97 (Sheldrick, 2008)'
_computing_structure_solution 'SIR97 (Altomare <i>et al.</i>,  1999)'
_diffrn_ambient_temperature 293(2)
_diffrn_measured_fraction_theta_full 0.990
_diffrn_measured_fraction_theta_max 0.990
_diffrn_measurement_device_type 'Bruker SMART CCD area-detector'
_diffrn_measurement_method '\w scans'
_diffrn_radiation_monochromator graphite
_diffrn_radiation_source 'fine-focus sealed tube'
_diffrn_radiation_type MoK\a
_diffrn_radiation_wavelength 0.71073
_diffrn_reflns_av_R_equivalents 0.0473
_diffrn_reflns_av_sigmaI/netI 0.0452
_diffrn_reflns_limit_h_max 57
_diffrn_reflns_limit_h_min -57
_diffrn_reflns_limit_k_max 56
_diffrn_reflns_limit_k_min -56
_diffrn_reflns_limit_l_max 9
_diffrn_reflns_limit_l_min -9
_diffrn_reflns_number 33028
_diffrn_reflns_reduction_process
;
;
_diffrn_reflns_theta_full 28.00
_diffrn_reflns_theta_max 28.00
_diffrn_reflns_theta_min 1.63
_exptl_absorpt_coefficient_mu 0.232
_exptl_absorpt_correction_T_max 0.9660
_exptl_absorpt_correction_T_min 0.9315
_exptl_absorpt_correction_type multi-scan
_exptl_absorpt_process_details '(SADABS; Sheldrick, 1996)'
_exptl_crystal_colour yellow
_exptl_crystal_density_diffrn 1.166
_exptl_crystal_density_method 'Not Measured'
_exptl_crystal_description block
_exptl_crystal_F_000 4176
_exptl_crystal_size_max 0.310
_exptl_crystal_size_mid 0.180
_exptl_crystal_size_min 0.150
_refine_diff_density_max 0.241
_refine_diff_density_min -0.178
_refine_ls_extinction_method none
_refine_ls_goodness_of_fit_ref 1.090
_refine_ls_hydrogen_treatment constr
_refine_ls_matrix_type full
_refine_ls_number_parameters 271
_refine_ls_number_reflns 5943
_refine_ls_number_restraints 0
_refine_ls_restrained_S_all 1.090
_refine_ls_R_factor_all 0.1415
_refine_ls_R_factor_gt 0.0738
_refine_ls_shift/su_max 0.001
_refine_ls_shift/su_mean 0.000
_refine_ls_structure_factor_coef Fsqd
_refine_ls_weighting_details 'calc w=1/[\s^2^(Fo^2^)+(0.0599P)^2^+4.5485P] where P=(Fo^2^+2Fc^2^)/3'
_refine_ls_weighting_scheme calc
_refine_ls_wR_factor_gt 0.1360
_refine_ls_wR_factor_ref 0.1611
_reflns_number_gt 3409
_reflns_number_total 5943
_reflns_threshold_expression I>2\s(I)
_cod_data_source_file fj2306.cif
_cod_data_source_block I
_cod_original_sg_symbol_H-M 'R -3'
_cod_database_code 2226111
_cod_database_fobs_code 2226111

loop_
_symmetry_equiv_pos_site_id
_symmetry_equiv_pos_as_xyz
1 x,y,z
2 -y,x-y,z
3 -x+y,-x,z
4 -x,-y,-z
5 y,-x+y,-z
6 x-y,x,-z
7 1/3+x,2/3+y,2/3+z
8 1/3-y,2/3+x-y,2/3+z
9 1/3-x+y,2/3-x,2/3+z
10 1/3-x,2/3-y,2/3-z
11 1/3+y,2/3-x+y,2/3-z
12 1/3+x-y,2/3+x,2/3-z
13 2/3+x,1/3+y,1/3+z
14 2/3-y,1/3+x-y,1/3+z
15 2/3-x+y,1/3-x,1/3+z
16 2/3-x,1/3-y,1/3-z
17 2/3+y,1/3-x+y,1/3-z
18 2/3+x-y,1/3+x,1/3-z

loop_
_atom_site_aniso_label
_atom_site_aniso_U_11
_atom_site_aniso_U_22
_atom_site_aniso_U_33
_atom_site_aniso_U_12
_atom_site_aniso_U_13
_atom_site_aniso_U_23
S1 0.0696(5) 0.0415(4) 0.1141(7) 0.0142(3) -0.0067(4) -0.0026(4)
O1 0.0547(11) 0.0442(10) 0.0807(13) 0.0231(8) -0.0041(9) -0.0046(8)
C1 0.0629(16) 0.0480(14) 0.0398(14) 0.0278(13) 0.0024(11) -0.0030(11)
C2 0.082(2) 0.0539(16) 0.0593(17) 0.0383(15) 0.0031(14) -0.0037(13)
C3 0.100(2) 0.079(2) 0.0639(19) 0.063(2) 0.0030(16) -0.0045(15)
C4 0.0701(19) 0.097(2) 0.0658(19) 0.0544(19) 0.0005(15) -0.0057(17)
C5 0.0550(16) 0.0694(18) 0.0613(17) 0.0275(14) 0.0006(13) -0.0017(14)
C6 0.0540(14) 0.0494(14) 0.0420(14) 0.0243(12) -0.0004(11) -0.0034(11)
C7 0.0536(15) 0.0482(14) 0.0561(16) 0.0206(12) -0.0047(12) -0.0036(12)
C8 0.0493(14) 0.0467(14) 0.0497(15) 0.0171(12) -0.0020(11) -0.0034(11)
C9 0.0575(15) 0.0429(13) 0.0497(15) 0.0173(12) 0.0015(12) -0.0028(11)
C10 0.0535(16) 0.0663(17) 0.0679(19) 0.0270(14) -0.0014(13) -0.0039(14)
C11 0.0572(18) 0.082(2) 0.107(3) 0.0220(16) 0.0055(17) 0.0042(18)
C12 0.080(2) 0.115(3) 0.111(3) 0.058(2) 0.0003(19) 0.028(2)
C13 0.081(2) 0.117(3) 0.121(3) 0.059(2) -0.004(2) -0.037(2)
S1' 0.0796(5) 0.0522(4) 0.1108(7) 0.0413(4) 0.0313(4) 0.0127(4)
O2' 0.0444(9) 0.0391(9) 0.0862(13) 0.0191(8) 0.0055(8) -0.0002(8)
C1' 0.0473(13) 0.0459(13) 0.0432(14) 0.0209(11) 0.0008(11) -0.0034(10)
C2' 0.0506(15) 0.0635(16) 0.0586(17) 0.0288(13) -0.0024(12) -0.0038(13)
C3' 0.0444(15) 0.077(2) 0.0610(18) 0.0212(14) -0.0013(12) -0.0015(14)
C4' 0.0506(16) 0.0582(17) 0.0604(18) 0.0055(13) 0.0034(13) -0.0005(13)
C5' 0.0616(17) 0.0445(14) 0.0561(16) 0.0178(12) 0.0086(13) -0.0021(12)
C6' 0.0447(13) 0.0410(12) 0.0430(14) 0.0147(11) 0.0056(10) -0.0042(10)
C7' 0.0559(15) 0.0414(13) 0.0536(16) 0.0205(12) 0.0112(12) -0.0004(11)
C8' 0.0507(14) 0.0364(12) 0.0675(17) 0.0206(11) -0.0047(12) -0.0061(11)
C9' 0.0539(15) 0.0396(13) 0.0665(17) 0.0255(12) -0.0043(12) -0.0069(11)
C10' 0.0500(15) 0.0382(14) 0.105(2) 0.0140(12) -0.0103(16) -0.0065(14)
C11' 0.0727(19) 0.0383(15) 0.147(3) 0.0181(14) -0.023(2) -0.0098(17)
C12' 0.078(2) 0.061(2) 0.158(4) 0.0039(17) 0.041(2) 0.006(2)
C13' 0.072(2) 0.063(2) 0.168(4) 0.0157(17) -0.047(2) -0.012(2)

loop_
_atom_site_type_symbol
_atom_site_label
_atom_site_fract_x
_atom_site_fract_y
_atom_site_fract_z
_atom_site_U_iso_or_equiv
_atom_site_thermal_displace_type
_atom_site_calc_flag
_atom_site_refinement_flags
_atom_site_occupancy
S S1 0.81419(2) -0.00817(2) 0.78291(13) 0.0811(3) Uani . . 1.000
O O1 0.87826(4) 0.04385(4) 0.7757(3) 0.0606(7) Uani . . 1.000
C C1 0.86386(7) 0.09888(6) 0.7809(3) 0.0502(8) Uani . . 1.000
C C2 0.85585(8) 0.12659(7) 0.7850(4) 0.0631(10) Uani . . 1.000
C C3 0.82145(9) 0.11923(8) 0.7911(4) 0.0729(11) Uani . . 1.000
C C4 0.79363(8) 0.08436(9) 0.7932(4) 0.0720(11) Uani . . 1.000
C C5 0.80057(7) 0.05677(7) 0.7903(4) 0.0635(10) Uani . . 1.000
C C6 0.83556(6) 0.06358(6) 0.7841(3) 0.0492(8) Uani . . 1.000
C C7 0.84331(7) 0.03469(6) 0.7812(4) 0.0548(9) Uani . . 1.000
C C8 0.90635(6) 0.07871(6) 0.7703(3) 0.0516(8) Uani . . 1.000
C C9 0.89948(7) 0.10530(6) 0.7739(3) 0.0535(8) Uani . . 1.000
C C10 0.94129(7) 0.07913(7) 0.7620(4) 0.0639(10) Uani . . 1.000
C C11 0.97229(7) 0.11727(8) 0.7400(5) 0.0878(13) Uani . . 1.000
C C12 0.94624(9) 0.06357(9) 0.9523(5) 0.0979(16) Uani . . 1.000
C C13 0.94106(9) 0.05714(9) 0.5875(5) 0.1021(16) Uani . . 1.000
S S1' 0.77849(2) 0.11691(2) 0.28420(12) 0.0772(3) Uani . . 1.000
O O2' 0.76501(4) 0.05251(4) 0.2971(3) 0.0574(6) Uani . . 1.000
C C1' 0.83413(6) 0.06544(6) 0.2874(3) 0.0465(8) Uani . . 1.000
C C2' 0.86926(6) 0.07253(7) 0.2822(4) 0.0574(9) Uani . . 1.000
C C3' 0.89714(7) 0.10670(8) 0.2764(4) 0.0649(10) Uani . . 1.000
C C4' 0.89068(7) 0.13502(7) 0.2747(4) 0.0660(10) Uani . . 1.000
C C5' 0.85652(7) 0.12899(6) 0.2800(3) 0.0579(9) Uani . . 1.000
C C6' 0.82767(6) 0.09412(6) 0.2863(3) 0.0459(8) Uani . . 1.000
C C7' 0.79136(6) 0.08729(6) 0.2900(3) 0.0520(8) Uani . . 1.000
C C8' 0.77110(6) 0.02397(6) 0.2971(4) 0.0521(8) Uani . . 1.000
C C9' 0.80418(6) 0.02988(6) 0.2925(3) 0.0524(9) Uani . . 1.000
C C10' 0.73624(7) -0.01086(6) 0.3019(5) 0.0680(10) Uani . . 1.000
C C11' 0.74338(8) -0.04203(7) 0.2923(5) 0.0903(13) Uani . . 1.000
C C12' 0.71642(9) -0.01317(8) 0.4895(6) 0.1127(16) Uani . . 1.000
C C13' 0.71430(8) -0.01215(8) 0.1256(6) 0.1090(16) Uani . . 1.000
H H2 0.87430 0.15020 0.78360 0.0760 Uiso calc R 1.000
H H3 0.81660 0.13790 0.79390 0.0880 Uiso calc R 1.000
H H4 0.77020 0.07960 0.79660 0.0870 Uiso calc R 1.000
H H5 0.78180 0.03330 0.79240 0.0760 Uiso calc R 1.000
H H9 0.91830 0.12870 0.77170 0.0640 Uiso calc R 1.000
H H11A 0.96880 0.12780 0.62590 0.1320 Uiso calc R 1.000
H H11B 0.99420 0.11690 0.72860 0.1320 Uiso calc R 1.000
H H11C 0.97330 0.13100 0.85160 0.1320 Uiso calc R 1.000
H H12A 0.94830 0.07890 1.05820 0.1460 Uiso calc R 1.000
H H12B 0.96750 0.06190 0.94440 0.1460 Uiso calc R 1.000
H H12C 0.92600 0.04030 0.97290 0.1460 Uiso calc R 1.000
H H13A 0.92160 0.03310 0.59980 0.1540 Uiso calc R 1.000
H H13B 0.96320 0.05700 0.58270 0.1540 Uiso calc R 1.000
H H13C 0.93820 0.06750 0.47070 0.1540 Uiso calc R 1.000
H H2' 0.87380 0.05370 0.28280 0.0690 Uiso calc R 1.000
H H3' 0.92050 0.11100 0.27370 0.0780 Uiso calc R 1.000
H H4' 0.90970 0.15830 0.26980 0.0790 Uiso calc R 1.000
H H5' 0.85250 0.14820 0.27940 0.0700 Uiso calc R 1.000
H H9' 0.80810 0.01060 0.29270 0.0630 Uiso calc R 1.000
H H11D 0.75560 -0.04070 0.17380 0.1360 Uiso calc R 1.000
H H11E 0.72110 -0.06410 0.29670 0.1360 Uiso calc R 1.000
H H11F 0.75790 -0.04080 0.40050 0.1360 Uiso calc R 1.000
H H12D 0.72880 -0.01600 0.59730 0.1690 Uiso calc R 1.000
H H12E 0.69270 -0.03330 0.48330 0.1690 Uiso calc R 1.000
H H12F 0.71530 0.00830 0.50580 0.1690 Uiso calc R 1.000
H H13D 0.71030 0.00780 0.12930 0.1630 Uiso calc R 1.000
H H13E 0.69180 -0.03400 0.12730 0.1630 Uiso calc R 1.000
H H13F 0.72700 -0.01110 0.00950 0.1630 Uiso calc R 1.000

loop_
_atom_type_symbol
_atom_type_description
_atom_type_scat_dispersion_real
_atom_type_scat_dispersion_imag
_atom_type_scat_source
S S 0.1246 0.1234 'International Tables Vol C Tables 4.2.6.8 and 6.1.1.4'
O O 0.0106 0.0060 'International Tables Vol C Tables 4.2.6.8 and 6.1.1.4'
H H 0.0000 0.0000 'International Tables Vol C Tables 4.2.6.8 and 6.1.1.4'
C C 0.0033 0.0016 'International Tables Vol C Tables 4.2.6.8 and 6.1.1.4'

loop_
_geom_angle_atom_site_label_1
_geom_angle_atom_site_label_2
_geom_angle_atom_site_label_3
_geom_angle_site_symmetry_1
_geom_angle_site_symmetry_2
_geom_angle_site_symmetry_3
_geom_angle
_geom_angle_publ_flag
C7 O1 C8 . . . 124.1(2) no
C7' O2' C8' . . . 123.9(2) no
C2 C1 C6 . . . 118.4(3) no
C2 C1 C9 . . . 122.6(2) no
C6 C1 C9 . . . 119.0(2) no
C1 C2 C3 . . . 120.6(3) no
C2 C3 C4 . . . 120.7(3) no
C3 C4 C5 . . . 120.1(4) no
C4 C5 C6 . . . 120.4(3) no
C1 C6 C7 . . . 119.2(3) no
C5 C6 C7 . . . 121.0(2) no
C1 C6 C5 . . . 119.8(2) no
S1 C7 C6 . . . 126.7(2) no
O1 C7 C6 . . . 117.0(2) no
S1 C7 O1 . . . 116.3(2) no
O1 C8 C10 . . . 110.1(2) no
C9 C8 C10 . . . 130.6(2) no
O1 C8 C9 . . . 119.3(3) no
C1 C9 C8 . . . 121.5(2) no
C8 C10 C12 . . . 108.7(3) no
C8 C10 C13 . . . 109.2(3) no
C8 C10 C11 . . . 110.6(2) no
C11 C10 C13 . . . 108.8(3) no
C12 C10 C13 . . . 111.0(3) no
C11 C10 C12 . . . 108.6(3) no
C3 C2 H2 . . . 120.00 no
C1 C2 H2 . . . 120.00 no
C2 C3 H3 . . . 120.00 no
C4 C3 H3 . . . 120.00 no
C3 C4 H4 . . . 120.00 no
C5 C4 H4 . . . 120.00 no
C6 C5 H5 . . . 120.00 no
C4 C5 H5 . . . 120.00 no
C1 C9 H9 . . . 119.00 no
C8 C9 H9 . . . 119.00 no
C10 C11 H11B . . . 109.00 no
C10 C11 H11C . . . 109.00 no
C10 C11 H11A . . . 109.00 no
H11A C11 H11C . . . 110.00 no
H11B C11 H11C . . . 110.00 no
H11A C11 H11B . . . 109.00 no
C10 C12 H12A . . . 109.00 no
C10 C12 H12B . . . 109.00 no
H12A C12 H12B . . . 109.00 no
H12A C12 H12C . . . 109.00 no
C10 C12 H12C . . . 109.00 no
H12B C12 H12C . . . 110.00 no
C10 C13 H13B . . . 110.00 no
C10 C13 H13C . . . 109.00 no
C10 C13 H13A . . . 109.00 no
H13A C13 H13C . . . 109.00 no
H13B C13 H13C . . . 110.00 no
H13A C13 H13B . . . 109.00 no
C2' C1' C6' . . . 118.9(2) no
C2' C1' C9' . . . 122.6(2) no
C6' C1' C9' . . . 118.5(3) no
C1' C2' C3' . . . 121.1(3) no
C2' C3' C4' . . . 119.9(3) no
C3' C4' C5' . . . 120.5(3) no
C4' C5' C6' . . . 120.3(3) no
C1' C6' C5' . . . 119.3(3) no
C1' C6' C7' . . . 119.7(2) no
C5' C6' C7' . . . 120.9(2) no
S1' C7' O2' . . . 116.3(2) no
S1' C7' C6' . . . 126.93(18) no
O2' C7' C6' . . . 116.8(2) no
O2' C8' C9' . . . 119.8(2) no
O2' C8' C10' . . . 110.5(2) no
C9' C8' C10' . . . 129.7(2) no
C1' C9' C8' . . . 121.2(2) no
C8' C10' C11' . . . 109.8(3) no
C8' C10' C12' . . . 109.4(2) no
C8' C10' C13' . . . 108.2(2) no
C11' C10' C12' . . . 109.5(3) no
C11' C10' C13' . . . 109.2(3) no
C12' C10' C13' . . . 110.8(3) no
C1' C2' H2' . . . 120.00 no
C3' C2' H2' . . . 119.00 no
C2' C3' H3' . . . 120.00 no
C4' C3' H3' . . . 120.00 no
C3' C4' H4' . . . 120.00 no
C5' C4' H4' . . . 120.00 no
C4' C5' H5' . . . 120.00 no
C6' C5' H5' . . . 120.00 no
C1' C9' H9' . . . 119.00 no
C8' C9' H9' . . . 119.00 no
C10' C11' H11D . . . 109.00 no
C10' C11' H11E . . . 109.00 no
C10' C11' H11F . . . 109.00 no
H11D C11' H11E . . . 110.00 no
H11D C11' H11F . . . 109.00 no
H11E C11' H11F . . . 110.00 no
C10' C12' H12D . . . 110.00 no
C10' C12' H12E . . . 109.00 no
C10' C12' H12F . . . 110.00 no
H12D C12' H12E . . . 109.00 no
H12D C12' H12F . . . 110.00 no
H12E C12' H12F . . . 110.00 no
C10' C13' H13D . . . 109.00 no
C10' C13' H13E . . . 109.00 no
C10' C13' H13F . . . 109.00 no
H13D C13' H13E . . . 110.00 no
H13D C13' H13F . . . 110.00 no
H13E C13' H13F . . . 109.00 no

loop_
_geom_bond_atom_site_label_1
_geom_bond_atom_site_label_2
_geom_bond_site_symmetry_1
_geom_bond_site_symmetry_2
_geom_bond_distance
_geom_bond_publ_flag
S1 C7 . . 1.641(2) no
S1' C7' . . 1.634(3) no
O1 C8 . . 1.386(3) no
O1 C7 . . 1.359(4) no
O2' C8' . . 1.386(3) no
O2' C7' . . 1.361(3) no
C1 C6 . . 1.401(3) no
C1 C2 . . 1.405(4) no
C1 C9 . . 1.424(5) no
C2 C3 . . 1.359(6) no
C3 C4 . . 1.382(5) no
C4 C5 . . 1.369(5) no
C5 C6 . . 1.391(4) no
C6 C7 . . 1.448(4) no
C8 C9 . . 1.325(4) no
C8 C10 . . 1.504(4) no
C10 C11 . . 1.528(4) no
C10 C12 . . 1.539(5) no
C10 C13 . . 1.532(4) no
C2 H2 . . 0.9300 no
C3 H3 . . 0.9300 no
C4 H4 . . 0.9300 no
C5 H5 . . 0.9300 no
C9 H9 . . 0.9300 no
C11 H11A . . 0.9600 no
C11 H11B . . 0.9600 no
C11 H11C . . 0.9600 no
C12 H12C . . 0.9600 no
C12 H12A . . 0.9600 no
C12 H12B . . 0.9600 no
C13 H13A . . 0.9600 no
C13 H13B . . 0.9600 no
C13 H13C . . 0.9600 no
C1' C2' . . 1.393(4) no
C1' C6' . . 1.402(4) no
C1' C9' . . 1.434(3) no
C2' C3' . . 1.364(4) no
C3' C4' . . 1.387(4) no
C4' C5' . . 1.367(5) no
C5' C6' . . 1.398(3) no
C6' C7' . . 1.447(4) no
C8' C9' . . 1.323(4) no
C8' C10' . . 1.509(4) no
C10' C11' . . 1.529(4) no
C10' C12' . . 1.529(5) no
C10' C13' . . 1.527(5) no
C2' H2' . . 0.9300 no
C3' H3' . . 0.9300 no
C4' H4' . . 0.9300 no
C5' H5' . . 0.9300 no
C9' H9' . . 0.9300 no
C11' H11D . . 0.9600 no
C11' H11E . . 0.9600 no
C11' H11F . . 0.9600 no
C12' H12D . . 0.9600 no
C12' H12E . . 0.9600 no
C12' H12F . . 0.9600 no
C13' H13D . . 0.9600 no
C13' H13E . . 0.9600 no
C13' H13F . . 0.9600 no

loop_
_geom_contact_atom_site_label_1
_geom_contact_atom_site_label_2
_geom_contact_distance
_geom_contact_site_symmetry_1
_geom_contact_site_symmetry_2
_geom_contact_publ_flag
S1' C5' 3.681(2) . 16_655 no
S1 H3' 3.0200 . 6_546 no
S1 H11C 3.0800 . 6_547 no
S1 H5 2.7800 . . no
S1' H11E 3.1800 . 14_545 no
S1' H5' 2.7900 . . no
S1' H5' 3.0100 . 16_655 no
S1' H2 3.2000 . 16_656 no
O1 H13A 2.4700 . . no
O1 H12C 2.5400 . . no
O2' H12F 2.5000 . . no
O2' H13D 2.4700 . . no
C1' C6 3.431(3) . . no
C1' C6 3.476(3) . 1_554 no
C2 C5' 3.487(3) . . no
C2 C5' 3.418(3) . 1_556 no
C3' C9 3.471(3) . 1_554 no
C3' C9 3.437(3) . . no
C4 C7' 3.435(3) . 1_556 no
C4 C7' 3.479(3) . . no
C5' S1' 3.681(2) . 16_655 no
C5' C2 3.487(3) . . no
C5' C2 3.418(3) . 1_554 no
C6 C1' 3.476(3) . 1_556 no
C6 C1' 3.431(3) . . no
C7' C4 3.435(3) . 1_554 no
C7' C4 3.479(3) . . no
C9 C3' 3.437(3) . . no
C9 C3' 3.471(3) . 1_556 no
C9 H11A 2.8400 . . no
C9 H11C 2.8600 . . no
C9' H11F 2.7900 . . no
C9' H11D 2.8300 . . no
C11 H9 2.6300 . . no
C11' H9' 2.5800 . . no
H2 H9 2.5000 . . no
H2 S1' 3.2000 . 16_656 no
H2' H9' 2.5000 . . no
H3' S1 3.0200 . 5_666 no
H5 H12D 2.5900 . . no
H5 S1 2.7800 . . no
H5' S1' 2.7900 . . no
H5' S1' 3.0100 . 16_655 no
H9 C11 2.6300 . . no
H9 H2 2.5000 . . no
H9 H11A 2.4200 . . no
H9 H11C 2.4000 . . no
H9' C11' 2.5800 . . no
H9' H2' 2.5000 . . no
H9' H11D 2.3900 . . no
H9' H11F 2.3200 . . no
H11A H9 2.4200 . . no
H11A H13C 2.5000 . . no
H11A C9 2.8400 . . no
H11B H12B 2.5400 . . no
H11B H13B 2.4600 . . no
H11C H9 2.4000 . . no
H11C C9 2.8600 . . no
H11C H12A 2.4200 . . no
H11C S1 3.0800 . 5_667 no
H11D H13F 2.4600 . . no
H11D C9' 2.8300 . . no
H11D H9' 2.3900 . . no
H11E H12E 2.5700 . . no
H11E H13E 2.5100 . . no
H11E S1' 3.1800 . 9_654 no
H11F C9' 2.7900 . . no
H11F H12D 2.4400 . . no
H11F H9' 2.3200 . . no
H12A H11C 2.4200 . . no
H12B H13B 2.5000 . . no
H12B H11B 2.5400 . . no
H12C H13A 2.5900 . . no
H12C O1 2.5400 . . no
H12D H11F 2.4400 . . no
H12D H5 2.5900 . . no
H12E H13E 2.4600 . . no
H12E H11E 2.5700 . . no
H12F O2' 2.5000 . . no
H12F H13E 2.5900 . 14_545 no
H13A H12C 2.5900 . . no
H13A O1 2.4700 . . no
H13B H12B 2.5000 . . no
H13B H11B 2.4600 . . no
H13C H11A 2.5000 . . no
H13D O2' 2.4700 . . no
H13E H11E 2.5100 . . no
H13E H12E 2.4600 . . no
H13E H12F 2.5900 . 9_654 no
H13F H11D 2.4600 . . no

loop_
_geom_hbond_atom_site_label_D
_geom_hbond_atom_site_label_H
_geom_hbond_atom_site_label_A
_geom_hbond_site_symmetry_A
_geom_hbond_distance_DH
_geom_hbond_distance_HA
_geom_hbond_distance_DA
_geom_hbond_angle_DHA
_geom_hbond_publ_flag
C5 H5 S1 . 0.93 2.78 3.148(3) 105 yes
C5' H5' S1' . 0.93 2.79 3.149(3) 104 yes
C12 H12C O1 . 0.96 2.54 2.891(5) 102 yes
C12' H12F O2' . 0.96 2.50 2.879(4) 103 yes
C13 H13A O1 . 0.96 2.47 2.800(5) 100 yes
C13' H13D O2' . 0.96 2.47 2.812(4) 101 yes

loop_
_geom_torsion_atom_site_label_1
_geom_torsion_atom_site_label_2
_geom_torsion_atom_site_label_3
_geom_torsion_atom_site_label_4
_geom_torsion_site_symmetry_1
_geom_torsion_site_symmetry_2
_geom_torsion_site_symmetry_3
_geom_torsion_site_symmetry_4
_geom_torsion
_geom_torsion_publ_flag
C8 O1 C7 S1 . . . . 178.89(18) no
C8 O1 C7 C6 . . . . -0.9(4) no
C7 O1 C8 C9 . . . . 1.2(3) no
C7 O1 C8 C10 . . . . -179.1(2) no
C8' O2' C7' S1' . . . . 178.1(2) no
C8' O2' C7' C6' . . . . -1.3(3) no
C7' O2' C8' C9' . . . . 0.9(4) no
C7' O2' C8' C10' . . . . -178.9(2) no
C9 C1 C2 C3 . . . . 179.8(2) no
C2 C1 C6 C5 . . . . 0.3(3) no
C6 C1 C2 C3 . . . . -0.3(4) no
C6 C1 C9 C8 . . . . 0.0(3) no
C9 C1 C6 C5 . . . . -179.8(2) no
C9 C1 C6 C7 . . . . 0.3(3) no
C2 C1 C6 C7 . . . . -179.6(2) no
C2 C1 C9 C8 . . . . 180.0(2) no
C1 C2 C3 C4 . . . . -0.1(4) no
C2 C3 C4 C5 . . . . 0.4(4) no
C3 C4 C5 C6 . . . . -0.4(4) no
C4 C5 C6 C7 . . . . 179.9(2) no
C4 C5 C6 C1 . . . . 0.0(4) no
C1 C6 C7 O1 . . . . 0.1(3) no
C5 C6 C7 S1 . . . . 0.5(4) no
C5 C6 C7 O1 . . . . -179.8(2) no
C1 C6 C7 S1 . . . . -179.63(19) no
O1 C8 C9 C1 . . . . -0.8(3) no
C9 C8 C10 C11 . . . . -4.8(4) no
C9 C8 C10 C12 . . . . 114.3(3) no
C9 C8 C10 C13 . . . . -124.5(3) no
C10 C8 C9 C1 . . . . 179.7(2) no
O1 C8 C10 C11 . . . . 175.6(2) no
O1 C8 C10 C12 . . . . -65.3(3) no
O1 C8 C10 C13 . . . . 55.9(3) no
C6' C1' C2' C3' . . . . 0.1(4) no
C9' C1' C2' C3' . . . . 179.7(2) no
C2' C1' C6' C5' . . . . 0.0(3) no
C2' C1' C6' C7' . . . . 179.5(2) no
C9' C1' C6' C5' . . . . -179.56(19) no
C9' C1' C6' C7' . . . . -0.1(3) no
C2' C1' C9' C8' . . . . -179.9(2) no
C6' C1' C9' C8' . . . . -0.4(3) no
C1' C2' C3' C4' . . . . -0.3(4) no
C2' C3' C4' C5' . . . . 0.4(4) no
C3' C4' C5' C6' . . . . -0.3(4) no
C4' C5' C6' C1' . . . . 0.1(3) no
C4' C5' C6' C7' . . . . -179.4(2) no
C1' C6' C7' S1' . . . . -178.42(17) no
C1' C6' C7' O2' . . . . 0.9(3) no
C5' C6' C7' S1' . . . . 1.1(3) no
C5' C6' C7' O2' . . . . -179.7(2) no
O2' C8' C9' C1' . . . . 0.0(4) no
C10' C8' C9' C1' . . . . 179.7(3) no
O2' C8' C10' C11' . . . . 177.4(2) no
O2' C8' C10' C12' . . . . -62.5(3) no
O2' C8' C10' C13' . . . . 58.3(3) no
C9' C8' C10' C11' . . . . -2.4(4) no
C9' C8' C10' C12' . . . . 117.8(3) no
C9' C8' C10' C13' . . . . -121.5(3) no
